data_7715110
loop_
_publ_author_name
'Guo, Xiao-Qing'
'Zhou, Li-Peng'
'Hu, Shao-Jun'
'Sun, Qing-Fu'

_publ_section_title
;
 Subtle adjustments for constructing multi-nuclear luminescent lanthanide
 organic polyhedra with triazole-based chelates
;
_journal_issue 10
_journal_name_full 'Dalton Transactions'
_journal_page_first 4772
_journal_page_last 4780
_journal_paper_doi 10.1039/D3DT03791F
_journal_volume 53
_journal_year 2024
_chemical_formula_moiety 'C168 H168 Eu4 N60 O12, 12(C F3 O3 S), 37(C H2 Cl2)'
_chemical_formula_sum 'C217 H242 Cl74 Eu4 F36 N60 O48 S12'
_chemical_formula_weight 8758.55
_space_group_crystal_system tetragonal
_space_group_IT_number 92
_space_group_name_Hall 'P 4abw 2nw'
_space_group_name_H-M_alt 'P 41 21 2'
_atom_sites_solution_hydrogens geom
_audit_creation_method SHELXL-2016/6
_audit_update_record
;
2023-12-18 deposited with the CCDC.	2024-01-30 downloaded from the CCDC.
;
_cell_angle_alpha 90
_cell_angle_beta 90
_cell_angle_gamma 90
_cell_formula_units_Z 4
_cell_length_a 31.093(2)
_cell_length_b 31.093(2)
_cell_length_c 44.345(3)
_cell_measurement_reflns_used 9708
_cell_measurement_temperature 298(2)
_cell_measurement_theta_max 19.13
_cell_measurement_theta_min 2.26
_cell_volume 42872(5)
_computing_cell_refinement 'Bruker SAINT'
_computing_data_collection 'Bruker APEX2'
_computing_data_reduction 'Bruker SAINT'
_computing_molecular_graphics 'Bruker SHELXTL'
_computing_publication_material 'Bruker SHELXTL'
_computing_structure_refinement 'SHELXL-2014 (Sheldrick 2014)'
_computing_structure_solution 'SHELXS-97 (Sheldrick 2008)'
_diffrn_ambient_temperature 298(2)
_diffrn_measured_fraction_theta_full 0.997
_diffrn_measured_fraction_theta_max 0.997
_diffrn_measurement_device_type 'Bruker APEX-II CCD'
_diffrn_measurement_method '\f and \w scans'
_diffrn_radiation_type MoK\a
_diffrn_radiation_wavelength 0.71073
_diffrn_reflns_av_R_equivalents 0.1200
_diffrn_reflns_av_unetI/netI 0.0714
_diffrn_reflns_Laue_measured_fraction_full 0.997
_diffrn_reflns_Laue_measured_fraction_max 0.997
_diffrn_reflns_limit_h_max 34
_diffrn_reflns_limit_h_min -32
_diffrn_reflns_limit_k_max 31
_diffrn_reflns_limit_k_min -34
_diffrn_reflns_limit_l_max 48
_diffrn_reflns_limit_l_min -49
_diffrn_reflns_number 252333
_diffrn_reflns_point_group_measured_fraction_full 0.998
_diffrn_reflns_point_group_measured_fraction_max 0.998
_diffrn_reflns_theta_full 23.313
_diffrn_reflns_theta_max 23.313
_diffrn_reflns_theta_min 2.122
_exptl_absorpt_coefficient_mu 1.170
_exptl_crystal_colour colorless
_exptl_crystal_density_diffrn 1.357
_exptl_crystal_description block
_exptl_crystal_F_000 17496
_exptl_crystal_size_max 0.2
_exptl_crystal_size_mid 0.15
_exptl_crystal_size_min 0.1
_refine_diff_density_max 1.093
_refine_diff_density_min -0.863
_refine_diff_density_rms 0.122
_refine_ls_abs_structure_details
;
 Flack x determined using 7006 quotients [(I+)-(I-)]/[(I+)+(I-)]
 (Parsons, Flack and Wagner, Acta Cryst. B69 (2013) 249-259).
;
_refine_ls_abs_structure_Flack 0.191(6)
_refine_ls_extinction_method none
_refine_ls_goodness_of_fit_ref 0.999
_refine_ls_hydrogen_treatment constr
_refine_ls_matrix_type full
_refine_ls_number_parameters 1117
_refine_ls_number_reflns 30953
_refine_ls_number_restraints 1286
_refine_ls_restrained_S_all 0.996
_refine_ls_R_factor_all 0.1280
_refine_ls_R_factor_gt 0.0797
_refine_ls_shift/su_max 0.001
_refine_ls_shift/su_mean 0.000
_refine_ls_structure_factor_coef Fsqd
_refine_ls_weighting_details 'w=1/[\s^2^(Fo^2^)+(0.1864P)^2^] where P=(Fo^2^+2Fc^2^)/3'
_refine_ls_weighting_scheme calc
_refine_ls_wR_factor_gt 0.2220
_refine_ls_wR_factor_ref 0.2694
_reflns_Friedel_coverage 0.840
_reflns_Friedel_fraction_full 0.998
_reflns_Friedel_fraction_max 0.998
_reflns_number_gt 19961
_reflns_number_total 30953
_reflns_threshold_expression 'I > 2\s(I)'
_cod_data_source_file d3dt03791f2.cif
_cod_data_source_block Eu4L1AC4
_cod_depositor_comments 'Adding full bibliography for 7715110--7715113.cif.'
_cod_original_cell_volume 42871(6)
_cod_database_code 7715110
_shelx_shelxl_version_number 2016/6
_shelx_space_group_comment
;
The symmetry employed for this shelxl refinement is uniquely defined
by the following loop, which should always be used as a source of
symmetry information in preference to the above space-group names.
They are only intended as comments.
;

loop_
_space_group_symop_operation_xyz
'x, y, z'
'-x, -y, z+1/2'
'-y+1/2, x+1/2, z+1/4'
'y+1/2, -x+1/2, z+3/4'
'-x+1/2, y+1/2, -z+1/4'
'x+1/2, -y+1/2, -z+3/4'
'y, x, -z'
'-y, -x, -z+1/2'

loop_
_atom_site_label
_atom_site_type_symbol
_atom_site_fract_x
_atom_site_fract_y
_atom_site_fract_z
_atom_site_U_iso_or_equiv
_atom_site_adp_type
_atom_site_occupancy
_atom_site_site_symmetry_order
_atom_site_calc_flag
_atom_site_refinement_flags_posn
_atom_site_refinement_flags_adp
_atom_site_refinement_flags_occupancy
_atom_site_disorder_assembly
_atom_site_disorder_group
Eu01 Eu 0.47466(2) 0.77066(3) 0.63873(2) 0.0613(2) Uani 1 1 d . . . . .
Eu02 Eu 0.00430(2) 0.77109(3) 0.62832(2) 0.0618(2) Uani 1 1 d . . . . .
C1_1 C 0.6156(7) 0.8434(7) 0.6744(5) 0.127(8) Uani 1 1 d D U . . .
H1A_1 H 0.616408 0.812704 0.672382 0.190 Uiso 1 1 calc R U . . .
H1AB_1 H 0.591443 0.851506 0.686635 0.190 Uiso 1 1 calc R U . . .
H1AC_1 H 0.641682 0.853131 0.683881 0.190 Uiso 1 1 calc R U . . .
C2_1 C 0.6474(6) 0.8961(6) 0.6370(6) 0.112(7) Uani 1 1 d D U . . .
H2A_1 H 0.674239 0.881107 0.635377 0.168 Uiso 1 1 calc R U . . .
H2AB_1 H 0.648925 0.916525 0.653210 0.168 Uiso 1 1 calc R U . . .
H2AC_1 H 0.641500 0.910916 0.618466 0.168 Uiso 1 1 calc R U . . .
C3_1 C 0.6115(5) 0.8640(6) 0.6433(5) 0.086(5) Uani 1 1 d D U . . .
H3_1 H 0.614120 0.840912 0.628406 0.103 Uiso 1 1 calc R U . . .
N4_1 N 0.5690(4) 0.8847(4) 0.6386(3) 0.075(4) Uani 1 1 d . U . . .
H4_1 H 0.567738 0.912255 0.637476 0.090 Uiso 1 1 calc R U . . .
C5_1 C 0.5329(5) 0.8622(5) 0.6360(4) 0.070(4) Uani 1 1 d . U . . .
O6_1 O 0.5349(3) 0.8217(3) 0.6375(2) 0.060(3) Uani 1 1 d . U . . .
N7_1 N 0.4580(3) 0.8552(2) 0.6317(2) 0.059(3) Uani 1 1 d G U . . .
C8_1 C 0.4927(2) 0.8831(3) 0.6349(3) 0.069(4) Uani 1 1 d G U . . .
C9_1 C 0.4856(3) 0.9272(3) 0.6372(3) 0.092(5) Uani 1 1 d G U . . .
H9_1 H 0.508815 0.945841 0.639288 0.111 Uiso 1 1 calc R U . . .
C10_1 C 0.4440(4) 0.9433(2) 0.6363(3) 0.102(5) Uani 1 1 d G U . . .
H10_1 H 0.439261 0.972768 0.637790 0.122 Uiso 1 1 calc R U . . .
C11_1 C 0.4093(3) 0.9154(3) 0.6331(3) 0.097(5) Uani 1 1 d G U . . .
H11_1 H 0.381444 0.926207 0.632510 0.116 Uiso 1 1 calc R U . . .
C12_1 C 0.4164(2) 0.8714(3) 0.6308(3) 0.075(4) Uani 1 1 d G U . . .
N13_1 N 0.3935(3) 0.7973(4) 0.6283(3) 0.078(4) Uani 1 1 d G U . . .
N14_1 N 0.3573(3) 0.7759(3) 0.6274(3) 0.075(3) Uani 1 1 d G U . . .
N15_1 N 0.3258(3) 0.8036(4) 0.6248(3) 0.094(4) Uani 1 1 d G U . . .
C16_1 C 0.3427(4) 0.8422(4) 0.6240(4) 0.098(5) Uani 1 1 d G U . . .
H16_1 H 0.327112 0.867710 0.622508 0.118 Uiso 1 1 calc R U . . .
C17_1 C 0.3832(5) 0.8397(6) 0.6257(4) 0.080(4) Uani 1 1 d . U . . .
C18_1 C 0.2828(3) 0.7873(4) 0.6186(4) 0.101(5) Uani 1 1 d G U . . .
C19_1 C 0.2495(4) 0.8165(3) 0.6144(4) 0.117(6) Uani 1 1 d G U . . .
H19_1 H 0.255530 0.845711 0.612778 0.140 Uiso 1 1 calc R U . . .
C20_1 C 0.2073(3) 0.8021(4) 0.6126(4) 0.120(6) Uani 1 1 d G U . . .
H20_1 H 0.185027 0.821654 0.609797 0.144 Uiso 1 1 calc R U . . .
C21_1 C 0.1983(3) 0.7584(4) 0.6151(4) 0.097(5) Uani 1 1 d G U . . .
C22_1 C 0.2316(4) 0.7292(3) 0.6193(4) 0.117(6) Uani 1 1 d G U . . .
H22_1 H 0.225589 0.699977 0.620923 0.140 Uiso 1 1 calc R U . . .
C23_1 C 0.2738(3) 0.7436(4) 0.6211(4) 0.118(6) Uani 1 1 d G U . . .
H23_1 H 0.296092 0.724033 0.623903 0.142 Uiso 1 1 calc R U . . .
N24_1 N 0.0874(3) 0.7471(4) 0.6193(3) 0.069(3) Uani 1 1 d G U . . .
N25_1 N 0.1232(3) 0.7699(3) 0.6224(3) 0.077(3) Uani 1 1 d G U . . .
N26_1 N 0.1561(3) 0.7450(4) 0.6149(3) 0.088(4) Uani 1 1 d G U . . .
C27_1 C 0.1407(4) 0.7068(4) 0.6071(4) 0.089(5) Uani 1 1 d G U . . .
H27_1 H 0.156017 0.682664 0.600977 0.106 Uiso 1 1 calc R U . . .
C28_1 C 0.0975(5) 0.7110(6) 0.6102(5) 0.078(4) Uani 1 1 d . U . . .
N29_1 N 0.0241(3) 0.6900(2) 0.6114(2) 0.063(3) Uani 1 1 d G U . . .
C34_1 C -0.0103(2) 0.6631(3) 0.6048(3) 0.076(4) Uani 1 1 d G U . . .
C33_1 C -0.0030(3) 0.6235(3) 0.5911(3) 0.099(5) Uani 1 1 d G U . . .
H33_1 H -0.025987 0.605477 0.586642 0.119 Uiso 1 1 calc R U . . .
C32_1 C 0.0387(4) 0.6110(3) 0.5839(3) 0.121(6) Uani 1 1 d G U . . .
H32_1 H 0.043604 0.584557 0.574767 0.146 Uiso 1 1 calc R U . . .
C31_1 C 0.0731(3) 0.6380(4) 0.5906(3) 0.105(6) Uani 1 1 d G U . . .
H31_1 H 0.100973 0.629599 0.585795 0.126 Uiso 1 1 calc R U . . .
C30_1 C 0.0658(2) 0.6775(3) 0.6043(3) 0.073(4) Uani 1 1 d G U . . .
C35_1 C -0.0511(5) 0.6810(6) 0.6129(4) 0.070(4) Uani 1 1 d . U . . .
O36_1 O -0.0533(3) 0.7187(3) 0.6211(2) 0.071(3) Uani 1 1 d . U . . .
N37_1 N -0.0850(4) 0.6551(4) 0.6122(4) 0.083(4) Uani 1 1 d . U . . .
H37_1 H -0.082499 0.628983 0.605978 0.099 Uiso 1 1 calc R U . . .
C38_1 C -0.1284(5) 0.6721(7) 0.6225(6) 0.113(6) Uani 1 1 d D U . . .
H38_1 H -0.131570 0.701194 0.614235 0.136 Uiso 1 1 calc R U . . .
C39_1 C -0.1615(7) 0.6437(8) 0.6071(7) 0.152(10) Uani 1 1 d D U . . .
H39A_1 H -0.160251 0.647968 0.585718 0.227 Uiso 1 1 calc R U . . .
H39B_1 H -0.189734 0.651000 0.614316 0.227 Uiso 1 1 calc R U . . .
H39C_1 H -0.155607 0.614077 0.611688 0.227 Uiso 1 1 calc R U . . .
C40_1 C -0.1301(8) 0.6757(9) 0.6569(6) 0.151(10) Uani 1 1 d D U . . .
H40A_1 H -0.155984 0.690246 0.662776 0.226 Uiso 1 1 calc R U . . .
H40B_1 H -0.105613 0.691703 0.663924 0.226 Uiso 1 1 calc R U . . .
H40C_1 H -0.129644 0.647445 0.665609 0.226 Uiso 1 1 calc R U . . .
C1_2 C -0.0764(15) 0.8947(17) 0.5807(8) 0.31(2) Uani 1 1 d D U . . .
H1A_2 H -0.094218 0.890341 0.563292 0.471 Uiso 1 1 calc R U . . .
H1AB_2 H -0.054277 0.873141 0.581182 0.471 Uiso 1 1 calc R U . . .
H1AC_2 H -0.063404 0.922682 0.579685 0.471 Uiso 1 1 calc R U . . .
C2_2 C -0.1487(7) 0.9176(8) 0.6126(5) 0.142(9) Uani 1 1 d D U . . .
H2A_2 H -0.154542 0.930520 0.593347 0.213 Uiso 1 1 calc R U . . .
H2AB_2 H -0.146084 0.939622 0.627608 0.213 Uiso 1 1 calc R U . . .
H2AC_2 H -0.171818 0.898556 0.617856 0.213 Uiso 1 1 calc R U . . .
C3_2 C -0.1052(7) 0.8912(8) 0.6107(4) 0.129(7) Uani 1 1 d D U . . .
H3_2 H -0.089405 0.915070 0.619988 0.155 Uiso 1 1 calc R U . . .
N4_2 N -0.1071(5) 0.8672(5) 0.6414(3) 0.090(4) Uani 1 1 d D U . . .
H4_2 H -0.125795 0.874238 0.654861 0.108 Uiso 1 1 calc R U . . .
C5_2 C -0.0800(5) 0.8363(5) 0.6465(4) 0.070(4) Uani 1 1 d . U . . .
O6_2 O -0.0544(3) 0.8239(3) 0.6257(2) 0.067(3) Uani 1 1 d . U . . .
N7_2 N -0.0446(3) 0.7851(3) 0.67720(16) 0.060(3) Uani 1 1 d G U . . .
C8_2 C -0.0791(3) 0.8133(3) 0.67440(19) 0.070(4) Uani 1 1 d G U . . .
C9_2 C -0.1075(3) 0.8189(4) 0.6983(2) 0.086(5) Uani 1 1 d G U . . .
H9_2 H -0.130542 0.837756 0.696436 0.103 Uiso 1 1 calc R U . . .
C10_2 C -0.1014(3) 0.7963(4) 0.7250(2) 0.101(5) Uani 1 1 d G U . . .
H10_2 H -0.120381 0.800003 0.740996 0.121 Uiso 1 1 calc R U . . .
C11_2 C -0.0669(4) 0.7681(4) 0.72780(18) 0.091(5) Uani 1 1 d G U . . .
H11_2 H -0.062853 0.752954 0.745661 0.109 Uiso 1 1 calc R U . . .
C12_2 C -0.0385(3) 0.7625(3) 0.7039(2) 0.066(4) Uani 1 1 d G U . . .
N13_2 N 0.0225(4) 0.7289(4) 0.6797(2) 0.076(3) Uani 1 1 d G U . . .
N14_2 N 0.0539(3) 0.7015(4) 0.6867(2) 0.088(4) Uani 1 1 d G U . . .
N15_2 N 0.0480(4) 0.6887(4) 0.7150(2) 0.078(4) Uani 1 1 d G U . . .
C16_2 C 0.0129(4) 0.7081(5) 0.7256(3) 0.085(5) Uani 1 1 d G U . . .
H16_2 H 0.000335 0.703873 0.744429 0.102 Uiso 1 1 calc R U . . .
C17_2 C -0.0009(5) 0.7348(6) 0.7042(3) 0.071(4) Uani 1 1 d . U . . .
C18_2 C 0.0777(4) 0.6643(4) 0.7298(3) 0.094(5) Uani 1 1 d G U . . .
C19_2 C 0.0721(4) 0.6539(5) 0.7600(3) 0.108(6) Uani 1 1 d G U . . .
H19_2 H 0.049729 0.666183 0.770944 0.130 Uiso 1 1 calc R U . . .
C20_2 C 0.1001(4) 0.6252(5) 0.7739(2) 0.118(6) Uani 1 1 d G U . . .
H20_2 H 0.096357 0.618271 0.794174 0.142 Uiso 1 1 calc R U . . .
C21_2 C 0.1336(4) 0.6069(5) 0.7576(3) 0.100(5) Uani 1 1 d G U . . .
C22_2 C 0.1391(4) 0.6173(5) 0.7274(3) 0.123(6) Uani 1 1 d G U . . .
H22_2 H 0.161530 0.605068 0.716474 0.147 Uiso 1 1 calc R U . . .
C23_2 C 0.1112(5) 0.6460(5) 0.7135(2) 0.116(6) Uani 1 1 d G U . . .
H23_2 H 0.114903 0.652981 0.693244 0.140 Uiso 1 1 calc R U . . .
N24_2 N 0.1944(4) 0.5473(4) 0.8052(2) 0.071(3) Uani 1 1 d G U . . .
N25_2 N 0.1653(4) 0.5734(4) 0.7991(2) 0.084(4) Uani 1 1 d G U . . .
N26_2 N 0.1628(4) 0.5764(4) 0.7711(2) 0.082(4) Uani 1 1 d G U . . .
C27_2 C 0.1903(5) 0.5520(5) 0.7599(2) 0.083(5) Uani 1 1 d G U . . .
H27_2 H 0.195608 0.548962 0.739375 0.100 Uiso 1 1 calc R U . . .
C28_2 C 0.2113(5) 0.5306(5) 0.7819(3) 0.068(4) Uani 1 1 d . U . . .
N29_2 N 0.2573(3) 0.4862(3) 0.81053(16) 0.057(3) Uani 1 1 d G U . . .
C30_2 C 0.2447(3) 0.4999(3) 0.78201(19) 0.074(4) Uani 1 1 d G U . . .
C31_2 C 0.2642(4) 0.4826(4) 0.75651(15) 0.086(5) Uani 1 1 d G U . . .
H31_2 H 0.255778 0.491776 0.737434 0.103 Uiso 1 1 calc R U . . .
C32_2 C 0.2961(4) 0.4517(4) 0.75953(19) 0.093(5) Uani 1 1 d G U . . .
H32_2 H 0.309151 0.440132 0.742471 0.111 Uiso 1 1 calc R U . . .
C33_2 C 0.3087(3) 0.4380(3) 0.7880(2) 0.091(5) Uani 1 1 d G U . . .
H33_2 H 0.330076 0.417299 0.790068 0.109 Uiso 1 1 calc R U . . .
C34_2 C 0.2892(3) 0.4553(3) 0.81355(17) 0.064(4) Uani 1 1 d G U . . .
C35_2 C 0.2995(5) 0.4490(5) 0.8446(4) 0.065(4) Uani 1 1 d . U . . .
O36_2 O 0.2816(3) 0.4662(3) 0.8644(2) 0.060(2) Uani 1 1 d . U . . .
N37_2 N 0.3291(5) 0.4174(5) 0.8509(3) 0.083(4) Uani 1 1 d . U . . .
H37_2 H 0.342008 0.404426 0.836303 0.100 Uiso 1 1 calc R U . . .
C38_2 C 0.3387(6) 0.4056(6) 0.8817(4) 0.101(6) Uani 1 1 d D U . . .
H38_2 H 0.312303 0.398992 0.892854 0.121 Uiso 1 1 calc R U . . .
C39_2 C 0.3699(7) 0.3669(6) 0.8821(6) 0.123(8) Uani 1 1 d D U . . .
H39A_2 H 0.356203 0.342426 0.873099 0.184 Uiso 1 1 calc R U . . .
H39B_2 H 0.377606 0.360356 0.902535 0.184 Uiso 1 1 calc R U . . .
H39C_2 H 0.395356 0.374033 0.870866 0.184 Uiso 1 1 calc R U . . .
C40_2 C 0.3621(8) 0.4455(8) 0.8955(6) 0.162(11) Uani 1 1 d D U . . .
H40A_2 H 0.368504 0.465745 0.879763 0.243 Uiso 1 1 calc R U . . .
H40B_2 H 0.388402 0.436389 0.904892 0.243 Uiso 1 1 calc R U . . .
H40C_2 H 0.343881 0.458796 0.910225 0.243 Uiso 1 1 calc R U . . .
N4_3 N 0.4773(5) 0.7538(5) 0.5362(3) 0.092(4) Uani 1 1 d D U . . .
H4_3 H 0.466464 0.736450 0.523179 0.110 Uiso 1 1 calc R U . . .
C3_3 C 0.5074(7) 0.7895(5) 0.5256(4) 0.101(6) Uani 1 1 d D U . . .
H3_3 H 0.531949 0.788941 0.539403 0.121 Uiso 1 1 calc R U . . .
C2_3 C 0.5259(8) 0.7796(7) 0.4940(4) 0.125(8) Uani 1 1 d D U . . .
H2A_3 H 0.502701 0.774875 0.480127 0.187 Uiso 1 1 calc R U . . .
H2AB_3 H 0.543514 0.754332 0.495073 0.187 Uiso 1 1 calc R U . . .
H2AC_3 H 0.542909 0.803517 0.487313 0.187 Uiso 1 1 calc R U . . .
C1_3 C 0.4843(10) 0.8334(7) 0.5314(5) 0.146(10) Uani 1 1 d D U . . .
H1A_3 H 0.505433 0.855707 0.533442 0.219 Uiso 1 1 calc R U . . .
H1AB_3 H 0.467579 0.831528 0.549501 0.219 Uiso 1 1 calc R U . . .
H1AC_3 H 0.465755 0.839884 0.514662 0.219 Uiso 1 1 calc R U . . .
C5_3 C 0.4679(5) 0.7492(5) 0.5640(4) 0.070(4) Uani 1 1 d . U . . .
O6_3 O 0.4853(3) 0.7715(3) 0.5836(2) 0.061(3) Uani 1 1 d . U . . .
N7_3 N 0.4349(3) 0.7108(3) 0.60370(19) 0.066(3) Uani 1 1 d G U . . .
C8_3 C 0.4401(4) 0.7149(3) 0.5727(2) 0.082(4) Uani 1 1 d G U . . .
C9_3 C 0.4182(5) 0.6876(4) 0.55324(17) 0.110(6) Uani 1 1 d G U . . .
H9_3 H 0.421760 0.690347 0.532501 0.132 Uiso 1 1 calc R U . . .
C10_3 C 0.3911(4) 0.6561(4) 0.5648(2) 0.107(6) Uani 1 1 d G U . . .
H10_3 H 0.376400 0.637829 0.551726 0.128 Uiso 1 1 calc R U . . .
C11_3 C 0.3858(4) 0.6520(4) 0.5957(3) 0.096(5) Uani 1 1 d G U . . .
H11_3 H 0.367600 0.630942 0.603453 0.116 Uiso 1 1 calc R U . . .
C12_3 C 0.4077(4) 0.6793(4) 0.61522(18) 0.087(4) Uani 1 1 d G U . . .
N13_3 N 0.4252(4) 0.7099(4) 0.6644(2) 0.079(4) Uani 1 1 d G U . . .
N14_3 N 0.4184(3) 0.7020(3) 0.6933(2) 0.071(3) Uani 1 1 d G U . . .
N15_3 N 0.3894(3) 0.6710(3) 0.6954(2) 0.076(4) Uani 1 1 d G U . . .
C16_3 C 0.3783(4) 0.6597(5) 0.6676(3) 0.090(5) Uani 1 1 d G U . . .
H16_3 H 0.356436 0.640379 0.662875 0.108 Uiso 1 1 calc R U . . .
C17_3 C 0.4036(6) 0.6805(6) 0.6470(4) 0.078(4) Uani 1 1 d . U . . .
C18_3 C 0.3763(6) 0.6551(6) 0.7236(4) 0.083(5) Uani 1 1 d . U . . .
C19_3 C 0.3922(6) 0.6709(6) 0.7481(5) 0.111(7) Uani 1 1 d D U . . .
H19_3 H 0.412103 0.693172 0.747104 0.133 Uiso 1 1 calc R U . . .
C20_3 C 0.3455(7) 0.6203(6) 0.7233(3) 0.113(7) Uani 1 1 d D U . . .
H20_3 H 0.337011 0.606924 0.705563 0.136 Uiso 1 1 calc R U . . .
C5_4 C 0.0172(5) 0.7997(5) 0.5549(3) 0.057(3) Uani 1 1 d . U . . .
N4_4 N 0.0141(4) 0.7955(4) 0.5266(3) 0.069(3) Uani 1 1 d D U . . .
H4_4 H 0.027516 0.813440 0.515245 0.083 Uiso 1 1 calc R U . . .
C3_4 C -0.0117(7) 0.7610(6) 0.5118(4) 0.108(6) Uani 1 1 d D U . . .
H3_4 H -0.036942 0.752564 0.523573 0.129 Uiso 1 1 calc R U . . .
C2_4 C -0.0226(10) 0.7713(9) 0.4788(4) 0.170(11) Uani 1 1 d D U . . .
H2A_4 H -0.015890 0.747006 0.466391 0.255 Uiso 1 1 calc R U . . .
H2AB_4 H -0.006133 0.795739 0.472339 0.255 Uiso 1 1 calc R U . . .
H2AC_4 H -0.052737 0.777784 0.477187 0.255 Uiso 1 1 calc R U . . .
C1_4 C 0.0216(10) 0.7239(7) 0.5084(6) 0.170(11) Uani 1 1 d D U . . .
H1A_4 H 0.031976 0.723124 0.488003 0.255 Uiso 1 1 calc R U . . .
H1AB_4 H 0.008140 0.697035 0.513219 0.255 Uiso 1 1 calc R U . . .
H1AC_4 H 0.045282 0.728823 0.521867 0.255 Uiso 1 1 calc R U . . .
O6_4 O -0.0021(3) 0.7758(3) 0.57312(19) 0.061(2) Uani 1 1 d . U . . .
N7_4 N 0.0452(3) 0.8352(3) 0.59833(17) 0.055(3) Uani 1 1 d G U . . .
C8_4 C 0.0444(3) 0.8343(3) 0.56700(17) 0.063(4) Uani 1 1 d G U . . .
C9_4 C 0.0694(4) 0.8629(4) 0.55053(15) 0.094(5) Uani 1 1 d G U . . .
H9_4 H 0.068836 0.862218 0.529570 0.113 Uiso 1 1 calc R U . . .
C10_4 C 0.0954(4) 0.8925(4) 0.5654(2) 0.108(6) Uani 1 1 d G U . . .
H10_4 H 0.112163 0.911592 0.554384 0.130 Uiso 1 1 calc R U . . .
C11_4 C 0.0963(4) 0.8934(3) 0.5967(2) 0.103(6) Uani 1 1 d G U . . .
H11_4 H 0.113641 0.913217 0.606678 0.124 Uiso 1 1 calc R U . . .
C12_4 C 0.0712(4) 0.8648(3) 0.61320(15) 0.070(4) Uani 1 1 d G U . . .
N13_4 N 0.0471(4) 0.8313(4) 0.6599(2) 0.083(4) Uani 1 1 d G U . . .
N14_4 N 0.0539(4) 0.8375(4) 0.6894(2) 0.098(5) Uani 1 1 d G U . . .
N15_4 N 0.0804(3) 0.8713(4) 0.6925(2) 0.099(4) Uani 1 1 d G U . . .
C16_4 C 0.0900(5) 0.8859(5) 0.6649(3) 0.094(5) Uani 1 1 d G U . . .
H16_4 H 0.107183 0.909714 0.661022 0.113 Uiso 1 1 calc R U . . .
C17_4 C 0.0710(6) 0.8610(6) 0.6433(4) 0.079(4) Uani 1 1 d . U . . .
C18_4 C 0.0918(8) 0.8861(8) 0.7189(5) 0.127(6) Uani 1 1 d . U . . .
C19_4 C 0.1218(8) 0.9128(7) 0.7237(4) 0.129(8) Uani 1 1 d D U . . .
H19_4 H 0.135673 0.924635 0.707080 0.155 Uiso 1 1 calc R U . . .
C20_4 C 0.0734(7) 0.8639(7) 0.7460(5) 0.145(9) Uani 1 1 d D U . . .
H20_4 H 0.053739 0.841600 0.743835 0.174 Uiso 1 1 calc R U . . .
S1_5 S 0.08290(17) 0.86925(17) 0.46336(11) 0.0876(14) Uani 1 1 d D U . . .
O3_5 O 0.0866(6) 0.9062(5) 0.4826(4) 0.134(5) Uani 1 1 d D U . . .
O2_5 O 0.0717(5) 0.8305(4) 0.4780(3) 0.106(4) Uani 1 1 d D U . . .
O4_5 O 0.1167(4) 0.8653(5) 0.4421(3) 0.104(4) Uani 1 1 d D U . . .
C5_5 C 0.0401(7) 0.8792(7) 0.4408(5) 0.129(6) Uani 1 1 d D U . . .
F6_5 F 0.0437(6) 0.9186(7) 0.4279(4) 0.182(6) Uani 1 1 d D U . . .
F7_5 F 0.0030(6) 0.8854(7) 0.4560(5) 0.190(7) Uani 1 1 d D U . . .
F8_5 F 0.0300(5) 0.8475(6) 0.4205(4) 0.155(5) Uani 1 1 d D U . . .
S1_6 S -0.19410(19) 0.9070(2) 0.71363(13) 0.0996(16) Uani 1 1 d D U . . .
O2_6 O -0.1625(5) 0.9126(5) 0.6913(3) 0.113(4) Uani 1 1 d D U . . .
O3_6 O -0.1894(5) 0.8709(5) 0.7315(3) 0.115(4) Uani 1 1 d D U . . .
O4_6 O -0.1999(7) 0.9433(6) 0.7312(4) 0.153(6) Uani 1 1 d D U . . .
C5_6 C -0.2402(8) 0.9023(8) 0.6951(5) 0.157(7) Uani 1 1 d D U . . .
F6_6 F -0.2742(7) 0.8876(8) 0.7116(5) 0.216(8) Uani 1 1 d D U . . .
F7_6 F -0.2498(6) 0.9326(7) 0.6737(5) 0.205(7) Uani 1 1 d D U . . .
F8_6 F -0.2446(8) 0.8697(8) 0.6753(6) 0.236(8) Uani 1 1 d D U . . .

loop_
_atom_site_aniso_label
_atom_site_aniso_U_11
_atom_site_aniso_U_22
_atom_site_aniso_U_33
_atom_site_aniso_U_23
_atom_site_aniso_U_13
_atom_site_aniso_U_12
Eu01 0.0608(5) 0.0679(5) 0.0551(4) 0.0043(4) 0.0079(4) -0.0001(4)
Eu02 0.0600(5) 0.0709(5) 0.0545(4) 0.0042(4) -0.0048(4) -0.0023(4)
C1_1 0.090(14) 0.093(15) 0.20(2) 0.019(14) -0.034(15) -0.010(11)
C2_1 0.069(11) 0.095(13) 0.17(2) 0.024(14) -0.019(13) -0.012(9)
C3_1 0.053(8) 0.077(10) 0.126(13) 0.012(10) 0.011(9) -0.008(8)
N4_1 0.067(7) 0.052(7) 0.107(10) 0.007(7) 0.015(7) -0.013(6)
C5_1 0.064(7) 0.058(8) 0.087(10) 0.013(8) 0.017(8) -0.010(7)
O6_1 0.048(5) 0.058(6) 0.074(7) 0.010(5) 0.010(5) -0.009(4)
N7_1 0.051(6) 0.069(7) 0.058(7) 0.001(6) 0.003(6) 0.012(5)
C8_1 0.067(8) 0.060(8) 0.080(9) 0.008(7) 0.014(8) -0.005(6)
C9_1 0.081(9) 0.073(9) 0.124(13) -0.001(10) 0.014(10) -0.008(8)
C10_1 0.094(11) 0.069(10) 0.142(14) 0.007(10) 0.017(12) 0.020(8)
C11_1 0.081(10) 0.064(9) 0.146(14) 0.006(10) 0.009(11) 0.015(7)
C12_1 0.064(8) 0.074(8) 0.089(10) 0.007(8) 0.008(8) 0.006(7)
N13_1 0.048(7) 0.086(8) 0.101(10) 0.009(8) -0.013(7) -0.002(6)
N14_1 0.050(7) 0.074(7) 0.102(9) -0.005(8) -0.014(7) -0.007(6)
N15_1 0.058(7) 0.088(8) 0.137(11) 0.016(9) -0.026(8) 0.006(6)
C16_1 0.063(9) 0.082(10) 0.149(14) 0.023(11) -0.015(10) 0.020(8)
C17_1 0.055(7) 0.080(8) 0.103(11) 0.028(9) 0.007(8) -0.003(7)
C18_1 0.059(8) 0.103(10) 0.141(13) 0.021(11) 0.007(9) 0.000(7)
C19_1 0.075(10) 0.112(12) 0.164(16) 0.007(13) -0.004(12) -0.002(9)
C20_1 0.068(9) 0.110(11) 0.182(16) 0.012(13) 0.011(12) 0.022(9)
C21_1 0.055(7) 0.087(9) 0.148(13) 0.011(10) 0.015(9) -0.007(7)
C22_1 0.053(8) 0.109(11) 0.188(16) -0.004(13) 0.013(11) -0.003(8)
C23_1 0.072(9) 0.115(11) 0.168(16) 0.011(13) 0.006(11) -0.011(9)
N24_1 0.048(6) 0.071(8) 0.089(9) -0.013(7) -0.014(6) 0.020(6)
N25_1 0.045(6) 0.078(8) 0.107(10) 0.005(8) -0.006(7) 0.008(6)
N26_1 0.056(6) 0.085(8) 0.122(10) -0.002(8) -0.009(7) 0.018(6)
C27_1 0.070(9) 0.099(11) 0.097(12) 0.002(10) 0.001(9) 0.012(8)
C28_1 0.056(8) 0.082(9) 0.095(10) 0.007(8) -0.001(8) 0.003(7)
N29_1 0.055(6) 0.057(7) 0.076(8) 0.001(6) -0.001(6) 0.007(5)
C34_1 0.065(8) 0.068(8) 0.096(10) -0.018(8) 0.006(8) -0.003(7)
C33_1 0.088(10) 0.076(10) 0.133(14) -0.028(10) -0.005(11) -0.005(9)
C32_1 0.098(12) 0.098(12) 0.168(16) -0.027(12) 0.028(12) -0.016(10)
C31_1 0.086(11) 0.085(11) 0.145(15) -0.025(10) 0.022(11) -0.009(9)
C30_1 0.061(8) 0.063(8) 0.094(10) 0.004(8) 0.008(8) 0.013(7)
C35_1 0.060(7) 0.073(9) 0.078(9) 0.006(8) -0.003(7) -0.010(7)
O36_1 0.064(6) 0.062(6) 0.088(8) 0.002(6) -0.003(6) -0.006(5)
N37_1 0.070(7) 0.063(8) 0.115(10) 0.004(8) 0.013(8) -0.009(6)
C38_1 0.049(8) 0.089(11) 0.202(17) -0.009(13) 0.019(11) -0.012(8)
C39_1 0.075(13) 0.128(18) 0.25(3) -0.025(19) 0.009(17) -0.048(13)
C40_1 0.112(18) 0.15(2) 0.19(2) -0.05(2) 0.057(16) -0.041(16)
C1_2 0.32(4) 0.41(5) 0.21(3) 0.10(3) 0.06(3) 0.08(4)
C2_2 0.16(2) 0.15(2) 0.116(17) 0.040(16) -0.038(15) 0.055(17)
C3_2 0.161(16) 0.149(16) 0.077(11) 0.024(11) -0.028(12) 0.065(13)
N4_2 0.104(10) 0.090(10) 0.075(8) 0.029(7) 0.003(8) 0.045(8)
C5_2 0.070(9) 0.075(9) 0.064(8) -0.004(7) 0.008(7) 0.025(7)
O6_2 0.075(7) 0.067(6) 0.059(6) 0.012(5) -0.002(5) 0.016(5)
N7_2 0.063(7) 0.072(8) 0.043(6) 0.000(5) -0.001(5) 0.012(6)
C8_2 0.078(9) 0.077(9) 0.054(8) 0.014(7) 0.003(7) 0.024(7)
C9_2 0.080(10) 0.092(11) 0.085(10) 0.023(9) 0.012(8) 0.013(9)
C10_2 0.097(12) 0.114(13) 0.092(11) 0.030(10) 0.021(10) 0.026(10)
C11_2 0.099(11) 0.103(12) 0.070(10) 0.015(9) 0.012(8) 0.017(9)
C12_2 0.081(9) 0.066(8) 0.052(8) 0.009(7) 0.009(7) 0.015(7)
N13_2 0.081(8) 0.087(9) 0.058(7) 0.017(7) -0.004(6) 0.020(7)
N14_2 0.088(9) 0.107(10) 0.068(8) 0.021(8) -0.011(7) 0.032(8)
N15_2 0.081(8) 0.096(9) 0.057(7) 0.027(7) 0.002(6) 0.030(7)
C16_2 0.091(11) 0.099(11) 0.066(9) 0.032(8) -0.001(8) 0.019(9)
C17_2 0.078(9) 0.086(9) 0.047(8) 0.011(7) 0.001(7) 0.010(7)
C18_2 0.100(11) 0.105(11) 0.078(10) 0.039(9) 0.001(8) 0.026(9)
C19_2 0.111(12) 0.125(13) 0.089(11) 0.021(10) 0.006(10) 0.077(10)
C20_2 0.141(14) 0.147(14) 0.067(10) 0.029(10) -0.001(10) 0.087(11)
C21_2 0.094(11) 0.139(12) 0.067(9) 0.034(9) -0.011(8) 0.053(9)
C22_2 0.114(13) 0.173(16) 0.082(11) 0.026(11) -0.002(10) 0.046(12)
C23_2 0.133(14) 0.131(14) 0.085(11) 0.029(11) 0.002(10) 0.051(11)
N24_2 0.078(8) 0.091(9) 0.044(7) 0.012(6) -0.006(6) 0.020(7)
N25_2 0.091(9) 0.100(10) 0.060(8) 0.027(7) -0.006(7) 0.040(8)
N26_2 0.092(9) 0.096(9) 0.059(7) 0.029(7) 0.000(7) 0.029(7)
C27_2 0.106(12) 0.090(11) 0.053(8) 0.010(8) 0.002(8) 0.018(9)
C28_2 0.082(9) 0.084(9) 0.037(7) 0.014(7) -0.002(6) 0.020(7)
N29_2 0.063(7) 0.053(7) 0.055(6) 0.008(5) 0.004(5) 0.005(5)
C30_2 0.085(9) 0.085(9) 0.051(8) 0.000(7) -0.004(7) 0.009(7)
C31_2 0.096(11) 0.106(11) 0.054(8) 0.013(8) 0.008(8) 0.044(9)
C32_2 0.096(11) 0.114(12) 0.069(9) 0.004(9) 0.004(9) 0.019(9)
C33_2 0.092(11) 0.103(12) 0.077(9) -0.004(9) 0.007(9) 0.030(9)
C34_2 0.068(9) 0.064(8) 0.061(7) 0.022(7) 0.016(7) 0.005(7)
C35_2 0.066(9) 0.062(8) 0.067(8) -0.004(7) -0.001(7) 0.008(7)
O36_2 0.070(6) 0.054(6) 0.056(6) -0.006(5) -0.002(5) 0.017(5)
N37_2 0.092(9) 0.101(10) 0.057(8) 0.000(7) 0.000(7) 0.032(8)
C38_2 0.102(12) 0.113(12) 0.087(12) 0.046(10) -0.003(10) 0.054(10)
C39_2 0.142(18) 0.086(13) 0.14(2) 0.019(13) -0.017(15) 0.048(13)
C40_2 0.17(2) 0.19(2) 0.13(2) -0.070(18) -0.082(17) 0.111(17)
N4_3 0.123(11) 0.104(10) 0.048(7) 0.006(7) 0.004(7) -0.055(8)
C3_3 0.146(15) 0.097(11) 0.060(9) -0.001(9) -0.003(10) -0.055(10)
C2_3 0.17(2) 0.138(18) 0.069(12) 0.007(11) 0.000(12) -0.055(15)
C1_3 0.27(3) 0.114(14) 0.057(12) 0.004(11) 0.029(16) -0.042(17)
C5_3 0.078(9) 0.082(9) 0.051(8) 0.001(7) 0.008(7) -0.018(7)
O6_3 0.076(6) 0.066(6) 0.041(5) 0.010(5) 0.019(4) -0.013(5)
N7_3 0.072(8) 0.071(8) 0.056(7) 0.016(6) 0.006(6) -0.021(6)
C8_3 0.099(11) 0.089(10) 0.059(8) 0.001(8) 0.000(8) -0.015(8)
C9_3 0.128(14) 0.117(13) 0.085(11) 0.000(10) 0.008(10) -0.026(10)
C10_3 0.123(13) 0.097(12) 0.099(11) 0.002(10) 0.003(11) -0.045(10)
C11_3 0.125(13) 0.084(11) 0.080(10) 0.000(9) -0.014(10) -0.040(10)
C12_3 0.112(11) 0.081(10) 0.067(8) 0.018(8) -0.007(8) -0.022(8)
N13_3 0.089(9) 0.089(9) 0.059(7) 0.030(7) 0.006(7) -0.036(7)
N14_3 0.079(8) 0.081(8) 0.054(7) 0.012(6) 0.013(6) -0.017(7)
N15_3 0.078(8) 0.084(8) 0.066(7) 0.000(7) 0.021(7) -0.023(7)
C16_3 0.082(11) 0.096(11) 0.092(10) 0.003(9) 0.018(9) -0.032(9)
C17_3 0.099(10) 0.073(9) 0.060(8) 0.018(7) 0.013(8) -0.027(8)
C18_3 0.090(10) 0.100(11) 0.059(9) 0.012(8) 0.019(8) -0.038(8)
C19_3 0.109(14) 0.141(16) 0.083(12) 0.004(12) 0.017(11) -0.053(12)
C20_3 0.137(16) 0.129(15) 0.073(12) 0.020(11) -0.012(11) -0.048(12)
C5_4 0.064(8) 0.062(8) 0.046(7) 0.007(6) -0.008(6) 0.002(6)
N4_4 0.077(8) 0.086(8) 0.044(6) 0.002(6) 0.004(6) -0.014(6)
C3_4 0.132(14) 0.130(14) 0.061(9) 0.002(10) -0.003(10) -0.053(11)
C2_4 0.24(3) 0.19(2) 0.088(14) -0.002(15) -0.047(17) -0.10(2)
C1_4 0.31(3) 0.097(16) 0.107(18) -0.025(14) -0.02(2) -0.031(16)
O6_4 0.068(6) 0.075(7) 0.039(5) 0.003(5) -0.008(4) -0.011(5)
N7_4 0.077(7) 0.055(7) 0.034(6) 0.001(5) 0.009(5) -0.017(6)
C8_4 0.084(9) 0.060(8) 0.044(7) 0.003(6) 0.002(7) 0.001(7)
C9_4 0.133(13) 0.093(11) 0.057(9) 0.009(8) 0.007(9) -0.028(10)
C10_4 0.160(15) 0.100(12) 0.064(10) 0.024(9) 0.014(10) -0.042(11)
C11_4 0.148(14) 0.092(11) 0.070(9) -0.004(9) -0.015(10) -0.040(10)
C12_4 0.095(10) 0.061(8) 0.053(7) 0.008(7) -0.002(7) -0.025(7)
N13_4 0.102(10) 0.102(10) 0.047(7) 0.008(7) -0.024(7) -0.025(8)
N14_4 0.131(12) 0.119(11) 0.046(7) 0.006(7) -0.010(8) -0.043(9)
N15_4 0.118(11) 0.122(11) 0.056(7) -0.004(7) -0.003(8) -0.050(9)
C16_4 0.106(12) 0.101(12) 0.076(9) -0.023(9) 0.002(9) -0.040(10)
C17_4 0.090(10) 0.087(10) 0.059(8) -0.010(7) -0.002(8) -0.030(8)
C18_4 0.143(14) 0.147(14) 0.091(10) -0.022(11) -0.007(11) -0.065(11)
C19_4 0.152(18) 0.149(18) 0.086(14) -0.008(12) 0.011(13) -0.058(14)
C20_4 0.17(2) 0.17(2) 0.086(13) -0.012(14) -0.016(14) -0.077(16)
S1_5 0.094(3) 0.095(4) 0.074(3) 0.005(3) 0.008(3) -0.014(3)
O3_5 0.153(14) 0.114(11) 0.136(13) -0.006(10) -0.005(10) 0.017(10)
O2_5 0.111(10) 0.110(10) 0.097(9) 0.022(8) -0.001(8) -0.013(8)
O4_5 0.104(9) 0.120(11) 0.088(9) 0.000(7) 0.003(7) -0.005(8)
C5_5 0.111(12) 0.145(15) 0.131(15) 0.014(11) 0.002(11) 0.024(13)
F6_5 0.155(13) 0.204(15) 0.187(16) 0.047(12) -0.007(11) 0.019(12)
F7_5 0.138(12) 0.222(18) 0.211(17) 0.000(13) -0.006(11) 0.001(12)
F8_5 0.140(12) 0.199(14) 0.124(11) -0.008(10) -0.012(9) -0.012(10)
S1_6 0.109(4) 0.111(4) 0.079(4) -0.011(3) 0.009(3) 0.015(3)
O2_6 0.141(11) 0.106(10) 0.093(10) -0.008(8) 0.030(8) 0.016(9)
O3_6 0.128(12) 0.119(10) 0.098(10) 0.014(8) 0.001(8) 0.009(9)
O4_6 0.173(16) 0.174(14) 0.111(12) -0.008(11) -0.007(11) 0.024(13)
C5_6 0.140(13) 0.187(17) 0.146(17) -0.019(13) -0.018(12) 0.023(15)
F6_6 0.172(14) 0.26(2) 0.221(18) -0.001(15) -0.018(13) -0.019(15)
F7_6 0.171(15) 0.218(15) 0.224(18) 0.013(14) -0.033(13) 0.031(13)
F8_6 0.225(18) 0.222(15) 0.26(2) -0.073(15) -0.031(15) -0.011(15)

loop_
_atom_type_symbol
_atom_type_description
_atom_type_scat_dispersion_real
_atom_type_scat_dispersion_imag
_atom_type_scat_source
C C 0.0033 0.0016 'International Tables Vol C Tables 4.2.6.8 and 6.1.1.4'
H H 0.0000 0.0000 'International Tables Vol C Tables 4.2.6.8 and 6.1.1.4'
Eu Eu -0.1578 3.6682 'International Tables Vol C Tables 4.2.6.8 and 6.1.1.4'
F F 0.0171 0.0103 'International Tables Vol C Tables 4.2.6.8 and 6.1.1.4'
N N 0.0061 0.0033 'International Tables Vol C Tables 4.2.6.8 and 6.1.1.4'
O O 0.0106 0.0060 'International Tables Vol C Tables 4.2.6.8 and 6.1.1.4'
S S 0.1246 0.1234 'International Tables Vol C Tables 4.2.6.8 and 6.1.1.4'
Cl Cl 0.1484 0.1585 'International Tables Vol C Tables 4.2.6.8 and 6.1.1.4'

loop_
_geom_angle_atom_site_label_1
_geom_angle_atom_site_label_2
_geom_angle_atom_site_label_3
_geom_angle
_geom_angle_site_symmetry_1
_geom_angle_site_symmetry_3
_geom_angle_publ_flag
O6_1 Eu01 O36_2 81.7(3) . 8_666 ?
O6_1 Eu01 O6_3 82.5(3) . . ?
O36_2 Eu01 O6_3 81.5(3) 8_666 . ?
O6_1 Eu01 N13_3 154.1(3) . . ?
O36_2 Eu01 N13_3 89.2(4) 8_666 . ?
O6_3 Eu01 N13_3 120.2(3) . . ?
O6_1 Eu01 N13_1 120.8(3) . . ?
O36_2 Eu01 N13_1 153.4(3) 8_666 . ?
O6_3 Eu01 N13_1 87.3(4) . . ?
N13_3 Eu01 N13_1 75.7(4) . . ?
O6_1 Eu01 N7_1 60.9(3) . . ?
O36_2 Eu01 N7_1 141.4(3) 8_666 . ?
O6_3 Eu01 N7_1 84.3(3) . . ?
N13_3 Eu01 N7_1 128.6(3) . . ?
N13_1 Eu01 N7_1 60.1(3) . . ?
O6_1 Eu01 N29_2 83.2(3) . 8_666 ?
O36_2 Eu01 N29_2 59.8(3) 8_666 8_666 ?
O6_3 Eu01 N29_2 140.2(3) . 8_666 ?
N13_3 Eu01 N29_2 71.3(3) . 8_666 ?
N13_1 Eu01 N29_2 131.5(4) . 8_666 ?
N7_1 Eu01 N29_2 119.7(3) . 8_666 ?
O6_1 Eu01 N7_3 140.9(3) . . ?
O36_2 Eu01 N7_3 81.7(3) 8_666 . ?
O6_3 Eu01 N7_3 60.2(3) . . ?
N13_3 Eu01 N7_3 60.1(3) . . ?
N13_1 Eu01 N7_3 71.7(4) . . ?
N7_1 Eu01 N7_3 120.9(3) . . ?
N29_2 Eu01 N7_3 117.4(3) 8_666 . ?
O6_1 Eu01 N24_2 87.4(4) . 8_666 ?
O36_2 Eu01 N24_2 119.3(3) 8_666 8_666 ?
O6_3 Eu01 N24_2 155.4(3) . 8_666 ?
N13_3 Eu01 N24_2 76.0(4) . 8_666 ?
N13_1 Eu01 N24_2 78.8(4) . 8_666 ?
N7_1 Eu01 N24_2 71.2(3) . 8_666 ?
N29_2 Eu01 N24_2 59.6(3) 8_666 8_666 ?
N7_3 Eu01 N24_2 131.4(3) . 8_666 ?
O36_1 Eu02 O6_2 83.9(3) . . ?
O36_1 Eu02 O6_4 81.3(3) . . ?
O6_2 Eu02 O6_4 81.6(3) . . ?
O36_1 Eu02 N7_2 78.4(3) . . ?
O6_2 Eu02 N7_2 60.5(3) . . ?
O6_4 Eu02 N7_2 138.4(3) . . ?
O36_1 Eu02 N13_2 86.6(4) . . ?
O6_2 Eu02 N13_2 121.4(3) . . ?
O6_4 Eu02 N13_2 152.8(4) . . ?
N7_2 Eu02 N13_2 60.9(3) . . ?
O36_1 Eu02 N13_4 153.6(4) . . ?
O6_2 Eu02 N13_4 85.8(4) . . ?
O6_4 Eu02 N13_4 121.1(3) . . ?
N7_2 Eu02 N13_4 75.3(3) . . ?
N13_2 Eu02 N13_4 78.1(4) . . ?
O36_1 Eu02 N29_1 60.5(3) . . ?
O6_2 Eu02 N29_1 141.2(3) . . ?
O6_4 Eu02 N29_1 78.3(3) . . ?
N7_2 Eu02 N29_1 120.4(3) . . ?
N13_2 Eu02 N29_1 74.5(4) . . ?
N13_4 Eu02 N29_1 133.0(3) . . ?
O36_1 Eu02 N7_4 140.3(3) . . ?
O6_2 Eu02 N7_4 80.5(3) . . ?
O6_4 Eu02 N7_4 60.5(3) . . ?
N7_2 Eu02 N7_4 122.8(3) . . ?
N13_2 Eu02 N7_4 132.5(3) . . ?
N13_4 Eu02 N7_4 60.8(3) . . ?
N29_1 Eu02 N7_4 116.3(3) . . ?
O36_1 Eu02 N24_1 119.7(3) . . ?
O6_2 Eu02 N24_1 151.9(4) . . ?
O6_4 Eu02 N24_1 86.9(4) . . ?
N7_2 Eu02 N24_1 134.6(3) . . ?
N13_2 Eu02 N24_1 78.0(4) . . ?
N13_4 Eu02 N24_1 78.3(4) . . ?
N29_1 Eu02 N24_1 59.1(3) . . ?
N7_4 Eu02 N24_1 71.5(3) . . ?
C3_1 C1_1 H1A_1 109.5 . . ?
C3_1 C1_1 H1AB_1 109.5 . . ?
H1A_1 C1_1 H1AB_1 109.5 . . ?
C3_1 C1_1 H1AC_1 109.5 . . ?
H1A_1 C1_1 H1AC_1 109.5 . . ?
H1AB_1 C1_1 H1AC_1 109.5 . . ?
C3_1 C2_1 H2A_1 109.5 . . ?
C3_1 C2_1 H2AB_1 109.5 . . ?
H2A_1 C2_1 H2AB_1 109.5 . . ?
C3_1 C2_1 H2AC_1 109.5 . . ?
H2A_1 C2_1 H2AC_1 109.5 . . ?
H2AB_1 C2_1 H2AC_1 109.5 . . ?
N4_1 C3_1 C2_1 110.0(14) . . ?
N4_1 C3_1 C1_1 112.6(15) . . ?
C2_1 C3_1 C1_1 112.3(17) . . ?
N4_1 C3_1 H3_1 107.2 . . ?
C2_1 C3_1 H3_1 107.2 . . ?
C1_1 C3_1 H3_1 107.2 . . ?
C5_1 N4_1 C3_1 122.5(13) . . ?
C5_1 N4_1 H4_1 118.7 . . ?
C3_1 N4_1 H4_1 118.7 . . ?
O6_1 C5_1 N4_1 118.7(15) . . ?
O6_1 C5_1 C8_1 120.3(12) . . ?
N4_1 C5_1 C8_1 120.7(14) . . ?
C5_1 O6_1 Eu01 127.5(9) . . ?
C8_1 N7_1 C12_1 120.0 . . ?
C8_1 N7_1 Eu01 116.6(4) . . ?
C12_1 N7_1 Eu01 122.3(4) . . ?
C9_1 C8_1 N7_1 120.0 . . ?
C9_1 C8_1 C5_1 126.2(9) . . ?
N7_1 C8_1 C5_1 113.8(9) . . ?
C8_1 C9_1 C10_1 120.0 . . ?
C8_1 C9_1 H9_1 120.0 . . ?
C10_1 C9_1 H9_1 120.0 . . ?
C11_1 C10_1 C9_1 120.0 . . ?
C11_1 C10_1 H10_1 120.0 . . ?
C9_1 C10_1 H10_1 120.0 . . ?
C10_1 C11_1 C12_1 120.0 . . ?
C10_1 C11_1 H11_1 120.0 . . ?
C12_1 C11_1 H11_1 120.0 . . ?
C11_1 C12_1 N7_1 120.0 . . ?
C11_1 C12_1 C17_1 124.8(9) . . ?
N7_1 C12_1 C17_1 115.1(9) . . ?
N14_1 N13_1 C17_1 106.7(9) . . ?
N14_1 N13_1 Eu01 130.9(6) . . ?
C17_1 N13_1 Eu01 122.1(9) . . ?
N15_1 N14_1 N13_1 108.0 . . ?
N14_1 N15_1 C16_1 108.0 . . ?
N14_1 N15_1 C18_1 118.1(10) . . ?
C16_1 N15_1 C18_1 133.0(10) . . ?
C17_1 C16_1 N15_1 109.8(9) . . ?
C17_1 C16_1 H16_1 125.1 . . ?
N15_1 C16_1 H16_1 125.1 . . ?
C16_1 C17_1 N13_1 107.4(15) . . ?
C16_1 C17_1 C12_1 132.7(16) . . ?
N13_1 C17_1 C12_1 118.6(13) . . ?
C19_1 C18_1 C23_1 120.0 . . ?
C19_1 C18_1 N15_1 118.7(9) . . ?
C23_1 C18_1 N15_1 120.7(9) . . ?
C20_1 C19_1 C18_1 120.0 . . ?
C20_1 C19_1 H19_1 120.0 . . ?
C18_1 C19_1 H19_1 120.0 . . ?
C19_1 C20_1 C21_1 120.0 . . ?
C19_1 C20_1 H20_1 120.0 . . ?
C21_1 C20_1 H20_1 120.0 . . ?
N26_1 C21_1 C22_1 120.8(9) . . ?
N26_1 C21_1 C20_1 119.1(9) . . ?
C22_1 C21_1 C20_1 120.0 . . ?
C23_1 C22_1 C21_1 120.0 . . ?
C23_1 C22_1 H22_1 120.0 . . ?
C21_1 C22_1 H22_1 120.0 . . ?
C22_1 C23_1 C18_1 120.0 . . ?
C22_1 C23_1 H23_1 120.0 . . ?
C18_1 C23_1 H23_1 120.0 . . ?
C28_1 N24_1 N25_1 107.9(10) . . ?
C28_1 N24_1 Eu02 122.6(10) . . ?
N25_1 N24_1 Eu02 129.4(6) . . ?
N26_1 N25_1 N24_1 108.0 . . ?
N25_1 N26_1 C27_1 108.0 . . ?
N25_1 N26_1 C21_1 123.9(10) . . ?
C27_1 N26_1 C21_1 128.1(10) . . ?
N26_1 C27_1 C28_1 104.3(9) . . ?
N26_1 C27_1 H27_1 127.9 . . ?
C28_1 C27_1 H27_1 127.9 . . ?
N24_1 C28_1 C27_1 111.8(17) . . ?
N24_1 C28_1 C30_1 122.4(14) . . ?
C27_1 C28_1 C30_1 125.7(16) . . ?
C34_1 N29_1 C30_1 120.0 . . ?
C34_1 N29_1 Eu02 116.6(4) . . ?
C30_1 N29_1 Eu02 122.5(4) . . ?
N29_1 C34_1 C33_1 120.0 . . ?
N29_1 C34_1 C35_1 113.2(9) . . ?
C33_1 C34_1 C35_1 126.8(9) . . ?
C32_1 C33_1 C34_1 120.0 . . ?
C32_1 C33_1 H33_1 120.0 . . ?
C34_1 C33_1 H33_1 120.0 . . ?
C33_1 C32_1 C31_1 120.0 . . ?
C33_1 C32_1 H32_1 120.0 . . ?
C31_1 C32_1 H32_1 120.0 . . ?
C30_1 C31_1 C32_1 120.0 . . ?
C30_1 C31_1 H31_1 120.0 . . ?
C32_1 C31_1 H31_1 120.0 . . ?
C31_1 C30_1 N29_1 120.0 . . ?
C31_1 C30_1 C28_1 126.8(10) . . ?
N29_1 C30_1 C28_1 113.0(10) . . ?
O36_1 C35_1 N37_1 122.8(16) . . ?
O36_1 C35_1 C34_1 119.6(13) . . ?
N37_1 C35_1 C34_1 117.5(15) . . ?
C35_1 O36_1 Eu02 129.4(10) . . ?
C35_1 N37_1 C38_1 119.1(15) . . ?
C35_1 N37_1 H37_1 120.5 . . ?
C38_1 N37_1 H37_1 120.5 . . ?
N37_1 C38_1 C39_1 105.3(16) . . ?
N37_1 C38_1 C40_1 110.8(17) . . ?
C39_1 C38_1 C40_1 118(2) . . ?
N37_1 C38_1 H38_1 107.5 . . ?
C39_1 C38_1 H38_1 107.5 . . ?
C40_1 C38_1 H38_1 107.5 . . ?
C38_1 C39_1 H39A_1 109.5 . . ?
C38_1 C39_1 H39B_1 109.5 . . ?
H39A_1 C39_1 H39B_1 109.5 . . ?
C38_1 C39_1 H39C_1 109.5 . . ?
H39A_1 C39_1 H39C_1 109.5 . . ?
H39B_1 C39_1 H39C_1 109.5 . . ?
C38_1 C40_1 H40A_1 109.5 . . ?
C38_1 C40_1 H40B_1 109.5 . . ?
H40A_1 C40_1 H40B_1 109.5 . . ?
C38_1 C40_1 H40C_1 109.5 . . ?
H40A_1 C40_1 H40C_1 109.5 . . ?
H40B_1 C40_1 H40C_1 109.5 . . ?
C3_2 C1_2 H1A_2 109.5 . . ?
C3_2 C1_2 H1AB_2 109.5 . . ?
H1A_2 C1_2 H1AB_2 109.5 . . ?
C3_2 C1_2 H1AC_2 109.5 . . ?
H1A_2 C1_2 H1AC_2 109.5 . . ?
H1AB_2 C1_2 H1AC_2 109.5 . . ?
C3_2 C2_2 H2A_2 109.5 . . ?
C3_2 C2_2 H2AB_2 109.5 . . ?
H2A_2 C2_2 H2AB_2 109.5 . . ?
C3_2 C2_2 H2AC_2 109.5 . . ?
H2A_2 C2_2 H2AC_2 109.5 . . ?
H2AB_2 C2_2 H2AC_2 109.5 . . ?
N4_2 C3_2 C2_2 99.9(14) . . ?
N4_2 C3_2 C1_2 141(2) . . ?
C2_2 C3_2 C1_2 119(2) . . ?
N4_2 C3_2 H3_2 90.9 . . ?
C2_2 C3_2 H3_2 90.9 . . ?
C1_2 C3_2 H3_2 90.9 . . ?
C5_2 N4_2 C3_2 118.9(14) . . ?
C5_2 N4_2 H4_2 120.6 . . ?
C3_2 N4_2 H4_2 120.6 . . ?
O6_2 C5_2 N4_2 120.2(15) . . ?
O6_2 C5_2 C8_2 117.6(13) . . ?
N4_2 C5_2 C8_2 122.1(14) . . ?
C5_2 O6_2 Eu02 129.0(9) . . ?
C8_2 N7_2 C12_2 120.0 . . ?
C8_2 N7_2 Eu02 117.9(4) . . ?
C12_2 N7_2 Eu02 121.9(4) . . ?
N7_2 C8_2 C9_2 120.0 . . ?
N7_2 C8_2 C5_2 114.0(9) . . ?
C9_2 C8_2 C5_2 125.9(9) . . ?
C8_2 C9_2 C10_2 120.0 . . ?
C8_2 C9_2 H9_2 120.0 . . ?
C10_2 C9_2 H9_2 120.0 . . ?
C11_2 C10_2 C9_2 120.0 . . ?
C11_2 C10_2 H10_2 120.0 . . ?
C9_2 C10_2 H10_2 120.0 . . ?
C12_2 C11_2 C10_2 120.0 . . ?
C12_2 C11_2 H11_2 120.0 . . ?
C10_2 C11_2 H11_2 120.0 . . ?
C11_2 C12_2 N7_2 120.0 . . ?
C11_2 C12_2 C17_2 125.4(8) . . ?
N7_2 C12_2 C17_2 114.6(8) . . ?
C17_2 N13_2 N14_2 107.6(8) . . ?
C17_2 N13_2 Eu02 120.9(9) . . ?
N14_2 N13_2 Eu02 131.5(6) . . ?
N15_2 N14_2 N13_2 108.0 . . ?
N14_2 N15_2 C16_2 108.0 . . ?
N14_2 N15_2 C18_2 121.7(9) . . ?
C16_2 N15_2 C18_2 129.7(9) . . ?
N15_2 C16_2 C17_2 107.2(9) . . ?
N15_2 C16_2 H16_2 126.4 . . ?
C17_2 C16_2 H16_2 126.4 . . ?
N13_2 C17_2 C16_2 108.8(15) . . ?
N13_2 C17_2 C12_2 121.3(12) . . ?
C16_2 C17_2 C12_2 129.4(14) . . ?
N15_2 C18_2 C19_2 120.5(9) . . ?
N15_2 C18_2 C23_2 119.1(9) . . ?
C19_2 C18_2 C23_2 120.0 . . ?
C18_2 C19_2 C20_2 120.0 . . ?
C18_2 C19_2 H19_2 120.0 . . ?
C20_2 C19_2 H19_2 120.0 . . ?
C21_2 C20_2 C19_2 120.0 . . ?
C21_2 C20_2 H20_2 120.0 . . ?
C19_2 C20_2 H20_2 120.0 . . ?
C22_2 C21_2 C20_2 120.0 . . ?
C22_2 C21_2 N26_2 118.3(9) . . ?
C20_2 C21_2 N26_2 121.7(9) . . ?
C23_2 C22_2 C21_2 120.0 . . ?
C23_2 C22_2 H22_2 120.0 . . ?
C21_2 C22_2 H22_2 120.0 . . ?
C22_2 C23_2 C18_2 120.0 . . ?
C22_2 C23_2 H23_2 120.0 . . ?
C18_2 C23_2 H23_2 120.0 . . ?
N25_2 N24_2 C28_2 112.9(9) . . ?
N25_2 N24_2 Eu01 129.3(6) . 8_666 ?
C28_2 N24_2 Eu01 117.7(9) . 8_666 ?
N24_2 N25_2 N26_2 108.0 . . ?
C27_2 N26_2 N25_2 108.0 . . ?
C27_2 N26_2 C21_2 131.8(10) . . ?
N25_2 N26_2 C21_2 120.0(10) . . ?
N26_2 C27_2 C28_2 110.1(8) . . ?
N26_2 C27_2 H27_2 125.0 . . ?
C28_2 C27_2 H27_2 125.0 . . ?
N24_2 C28_2 C27_2 100.9(14) . . ?
N24_2 C28_2 C30_2 125.2(12) . . ?
C27_2 C28_2 C30_2 133.9(13) . . ?
C30_2 N29_2 C34_2 120.0 . . ?
C30_2 N29_2 Eu01 122.0(4) . 8_666 ?
C34_2 N29_2 Eu01 117.5(4) . 8_666 ?
C31_2 C30_2 N29_2 120.0 . . ?
C31_2 C30_2 C28_2 125.3(8) . . ?
N29_2 C30_2 C28_2 114.7(8) . . ?
C30_2 C31_2 C32_2 120.0 . . ?
C30_2 C31_2 H31_2 120.0 . . ?
C32_2 C31_2 H31_2 120.0 . . ?
C33_2 C32_2 C31_2 120.0 . . ?
C33_2 C32_2 H32_2 120.0 . . ?
C31_2 C32_2 H32_2 120.0 . . ?
C32_2 C33_2 C34_2 120.0 . . ?
C32_2 C33_2 H33_2 120.0 . . ?
C34_2 C33_2 H33_2 120.0 . . ?
C33_2 C34_2 N29_2 120.0 . . ?
C33_2 C34_2 C35_2 129.4(9) . . ?
N29_2 C34_2 C35_2 110.4(9) . . ?
O36_2 C35_2 N37_2 119.6(15) . . ?
O36_2 C35_2 C34_2 123.7(14) . . ?
N37_2 C35_2 C34_2 116.4(14) . . ?
C35_2 O36_2 Eu01 128.0(10) . 8_666 ?
C35_2 N37_2 C38_2 120.8(14) . . ?
C35_2 N37_2 H37_2 119.6 . . ?
C38_2 N37_2 H37_2 119.6 . . ?
N37_2 C38_2 C39_2 109.7(17) . . ?
N37_2 C38_2 C40_2 105.4(16) . . ?
C39_2 C38_2 C40_2 108.6(17) . . ?
N37_2 C38_2 H38_2 111.0 . . ?
C39_2 C38_2 H38_2 111.0 . . ?
C40_2 C38_2 H38_2 111.0 . . ?
C38_2 C39_2 H39A_2 109.5 . . ?
C38_2 C39_2 H39B_2 109.5 . . ?
H39A_2 C39_2 H39B_2 109.5 . . ?
C38_2 C39_2 H39C_2 109.5 . . ?
H39A_2 C39_2 H39C_2 109.5 . . ?
H39B_2 C39_2 H39C_2 109.5 . . ?
C38_2 C40_2 H40A_2 109.5 . . ?
C38_2 C40_2 H40B_2 109.5 . . ?
H40A_2 C40_2 H40B_2 109.5 . . ?
C38_2 C40_2 H40C_2 109.5 . . ?
H40A_2 C40_2 H40C_2 109.5 . . ?
H40B_2 C40_2 H40C_2 109.5 . . ?
C5_3 N4_3 C3_3 121.4(14) . . ?
C5_3 N4_3 H4_3 119.3 . . ?
C3_3 N4_3 H4_3 119.3 . . ?
N4_3 C3_3 C2_3 111.3(14) . . ?
N4_3 C3_3 C1_3 107.7(16) . . ?
C2_3 C3_3 C1_3 119.6(17) . . ?
N4_3 C3_3 H3_3 105.8 . . ?
C2_3 C3_3 H3_3 105.8 . . ?
C1_3 C3_3 H3_3 105.8 . . ?
C3_3 C2_3 H2A_3 109.5 . . ?
C3_3 C2_3 H2AB_3 109.5 . . ?
H2A_3 C2_3 H2AB_3 109.5 . . ?
C3_3 C2_3 H2AC_3 109.5 . . ?
H2A_3 C2_3 H2AC_3 109.5 . . ?
H2AB_3 C2_3 H2AC_3 109.5 . . ?
C3_3 C1_3 H1A_3 109.5 . . ?
C3_3 C1_3 H1AB_3 109.5 . . ?
H1A_3 C1_3 H1AB_3 109.5 . . ?
C3_3 C1_3 H1AC_3 109.5 . . ?
H1A_3 C1_3 H1AC_3 109.5 . . ?
H1AB_3 C1_3 H1AC_3 109.5 . . ?
O6_3 C5_3 N4_3 121.1(15) . . ?
O6_3 C5_3 C8_3 119.6(13) . . ?
N4_3 C5_3 C8_3 119.0(15) . . ?
C5_3 O6_3 Eu01 129.2(9) . . ?
C8_3 N7_3 C12_3 120.0 . . ?
C8_3 N7_3 Eu01 116.6(5) . . ?
C12_3 N7_3 Eu01 123.2(5) . . ?
N7_3 C8_3 C9_3 120.0 . . ?
N7_3 C8_3 C5_3 114.1(9) . . ?
C9_3 C8_3 C5_3 125.9(9) . . ?
C10_3 C9_3 C8_3 120.0 . . ?
C10_3 C9_3 H9_3 120.0 . . ?
C8_3 C9_3 H9_3 120.0 . . ?
C9_3 C10_3 C11_3 120.0 . . ?
C9_3 C10_3 H10_3 120.0 . . ?
C11_3 C10_3 H10_3 120.0 . . ?
C12_3 C11_3 C10_3 120.0 . . ?
C12_3 C11_3 H11_3 120.0 . . ?
C10_3 C11_3 H11_3 120.0 . . ?
C11_3 C12_3 N7_3 120.0 . . ?
C11_3 C12_3 C17_3 126.1(9) . . ?
N7_3 C12_3 C17_3 113.8(9) . . ?
N14_3 N13_3 C17_3 110.1(8) . . ?
N14_3 N13_3 Eu01 129.2(6) . . ?
C17_3 N13_3 Eu01 120.7(8) . . ?
N15_3 N14_3 N13_3 108.0 . . ?
N14_3 N15_3 C16_3 108.0 . . ?
N14_3 N15_3 C18_3 120.8(11) . . ?
C16_3 N15_3 C18_3 131.2(11) . . ?
N15_3 C16_3 C17_3 110.2(9) . . ?
N15_3 C16_3 H16_3 124.9 . . ?
C17_3 C16_3 H16_3 124.9 . . ?
C16_3 C17_3 N13_3 102.8(14) . . ?
C16_3 C17_3 C12_3 134.9(15) . . ?
N13_3 C17_3 C12_3 122.1(12) . . ?
C19_3 C18_3 N15_3 120.5(15) . . ?
C19_3 C18_3 C20_3 123.0(14) . . ?
N15_3 C18_3 C20_3 116.5(15) . . ?
C18_3 C19_3 C20_3 120.6(12) . 8_666 ?
C18_3 C19_3 H19_3 119.7 . . ?
C20_3 C19_3 H19_3 119.7 8_666 . ?
C19_3 C20_3 C18_3 115.9(12) 8_666 . ?
C19_3 C20_3 H20_3 122.0 8_666 . ?
C18_3 C20_3 H20_3 122.0 . . ?
O6_4 C5_4 N4_4 122.6(14) . . ?
O6_4 C5_4 C8_4 118.4(12) . . ?
N4_4 C5_4 C8_4 118.9(13) . . ?
C5_4 N4_4 C3_4 123.7(13) . . ?
C5_4 N4_4 H4_4 118.2 . . ?
C3_4 N4_4 H4_4 118.2 . . ?
N4_4 C3_4 C2_4 112.8(15) . . ?
N4_4 C3_4 C1_4 102.6(15) . . ?
C2_4 C3_4 C1_4 102(2) . . ?
N4_4 C3_4 H3_4 112.8 . . ?
C2_4 C3_4 H3_4 112.8 . . ?
C1_4 C3_4 H3_4 112.8 . . ?
C3_4 C2_4 H2A_4 109.5 . . ?
C3_4 C2_4 H2AB_4 109.5 . . ?
H2A_4 C2_4 H2AB_4 109.5 . . ?
C3_4 C2_4 H2AC_4 109.5 . . ?
H2A_4 C2_4 H2AC_4 109.5 . . ?
H2AB_4 C2_4 H2AC_4 109.5 . . ?
C3_4 C1_4 H1A_4 109.5 . . ?
C3_4 C1_4 H1AB_4 109.5 . . ?
H1A_4 C1_4 H1AB_4 109.5 . . ?
C3_4 C1_4 H1AC_4 109.5 . . ?
H1A_4 C1_4 H1AC_4 109.5 . . ?
H1AB_4 C1_4 H1AC_4 109.5 . . ?
C5_4 O6_4 Eu02 129.6(9) . . ?
C8_4 N7_4 C12_4 120.0 . . ?
C8_4 N7_4 Eu02 117.7(4) . . ?
C12_4 N7_4 Eu02 121.7(4) . . ?
C9_4 C8_4 N7_4 120.0 . . ?
C9_4 C8_4 C5_4 126.8(8) . . ?
N7_4 C8_4 C5_4 113.1(8) . . ?
C10_4 C9_4 C8_4 120.0 . . ?
C10_4 C9_4 H9_4 120.0 . . ?
C8_4 C9_4 H9_4 120.0 . . ?
C9_4 C10_4 C11_4 120.0 . . ?
C9_4 C10_4 H10_4 120.0 . . ?
C11_4 C10_4 H10_4 120.0 . . ?
C12_4 C11_4 C10_4 120.0 . . ?
C12_4 C11_4 H11_4 120.0 . . ?
C10_4 C11_4 H11_4 120.0 . . ?
C17_4 C12_4 C11_4 125.6(9) . . ?
C17_4 C12_4 N7_4 114.3(9) . . ?
C11_4 C12_4 N7_4 120.0 . . ?
N14_4 N13_4 C17_4 109.7(9) . . ?
N14_4 N13_4 Eu02 133.4(6) . . ?
C17_4 N13_4 Eu02 116.6(9) . . ?
N15_4 N14_4 N13_4 108.0 . . ?
C18_4 N15_4 N14_4 122.3(14) . . ?
C18_4 N15_4 C16_4 129.6(14) . . ?
N14_4 N15_4 C16_4 108.0 . . ?
N15_4 C16_4 C17_4 110.7(9) . . ?
N15_4 C16_4 H16_4 124.6 . . ?
C17_4 C16_4 H16_4 124.6 . . ?
C12_4 C17_4 C16_4 130.4(15) . . ?
C12_4 C17_4 N13_4 125.9(13) . . ?
C16_4 C17_4 N13_4 103.4(14) . . ?
C19_4 C18_4 N15_4 126(2) . . ?
C19_4 C18_4 C20_4 116.6(18) . . ?
N15_4 C18_4 C20_4 116.9(18) . . ?
C18_4 C19_4 C20_4 124.4(15) . 8_666 ?
C18_4 C19_4 H19_4 117.8 . . ?
C20_4 C19_4 H19_4 117.8 8_666 . ?
C19_4 C20_4 C18_4 118.7(13) 8_666 . ?
C19_4 C20_4 H20_4 120.7 8_666 . ?
C18_4 C20_4 H20_4 120.7 . . ?
O2_5 S1_5 O4_5 114.5(9) . . ?
O2_5 S1_5 O3_5 115.5(10) . . ?
O4_5 S1_5 O3_5 113.9(10) . . ?
O2_5 S1_5 C5_5 103.4(10) . . ?
O4_5 S1_5 C5_5 101.8(10) . . ?
O3_5 S1_5 C5_5 105.5(10) . . ?
F7_5 C5_5 F6_5 98.6(18) . . ?
F7_5 C5_5 F8_5 103.5(19) . . ?
F6_5 C5_5 F8_5 113(2) . . ?
F7_5 C5_5 S1_5 113.8(16) . . ?
F6_5 C5_5 S1_5 110.5(15) . . ?
F8_5 C5_5 S1_5 116.0(15) . . ?
O3_6 S1_6 O4_6 110.6(11) . . ?
O3_6 S1_6 O2_6 115.6(10) . . ?
O4_6 S1_6 O2_6 112.7(12) . . ?
O3_6 S1_6 C5_6 107.7(12) . . ?
O4_6 S1_6 C5_6 103.8(13) . . ?
O2_6 S1_6 C5_6 105.5(12) . . ?
F8_6 C5_6 F6_6 91(2) . . ?
F8_6 C5_6 F7_6 93(2) . . ?
F6_6 C5_6 F7_6 116(2) . . ?
F8_6 C5_6 S1_6 118(2) . . ?
F6_6 C5_6 S1_6 115.6(18) . . ?
F7_6 C5_6 S1_6 118.1(18) . . ?

loop_
_geom_bond_atom_site_label_1
_geom_bond_atom_site_label_2
_geom_bond_distance
_geom_bond_site_symmetry_2
_geom_bond_publ_flag
Eu01 O6_1 2.454(9) . ?
Eu01 O36_2 2.456(9) 8_666 ?
Eu01 O6_3 2.467(9) . ?
Eu01 N13_3 2.689(10) . ?
Eu01 N13_1 2.696(10) . ?
Eu01 N7_1 2.698(7) . ?
Eu01 N29_2 2.701(7) 8_666 ?
Eu01 N7_3 2.722(8) . ?
Eu01 N24_2 2.798(10) 8_666 ?
Eu02 O36_1 2.444(10) . ?
Eu02 O6_2 2.459(9) . ?
Eu02 O6_4 2.461(8) . ?
Eu02 N7_2 2.684(7) . ?
Eu02 N13_2 2.689(10) . ?
Eu02 N13_4 2.691(11) . ?
Eu02 N29_1 2.700(7) . ?
Eu02 N7_4 2.714(6) . ?
Eu02 N24_1 2.719(10) . ?
C1_1 C3_1 1.53(2) . ?
C1_1 H1A_1 0.9600 . ?
C1_1 H1AB_1 0.9600 . ?
C1_1 H1AC_1 0.9600 . ?
C2_1 C3_1 1.522(18) . ?
C2_1 H2A_1 0.9600 . ?
C2_1 H2AB_1 0.9600 . ?
C2_1 H2AC_1 0.9600 . ?
C3_1 N4_1 1.48(2) . ?
C3_1 H3_1 0.9800 . ?
N4_1 C5_1 1.327(19) . ?
N4_1 H4_1 0.8600 . ?
C5_1 O6_1 1.265(18) . ?
C5_1 C8_1 1.411(17) . ?
N7_1 C8_1 1.3900 . ?
N7_1 C12_1 1.3900 . ?
C8_1 C9_1 1.3900 . ?
C9_1 C10_1 1.3900 . ?
C9_1 H9_1 0.9300 . ?
C10_1 C11_1 1.3900 . ?
C10_1 H10_1 0.9300 . ?
C11_1 C12_1 1.3900 . ?
C11_1 H11_1 0.9300 . ?
C12_1 C17_1 1.443(19) . ?
N13_1 N14_1 1.309(8) . ?
N13_1 C17_1 1.36(2) . ?
N14_1 N15_1 1.309(8) . ?
N15_1 C16_1 1.309(8) . ?
N15_1 C18_1 1.458(13) . ?
C16_1 C17_1 1.265(19) . ?
C16_1 H16_1 0.9300 . ?
C18_1 C19_1 1.3900 . ?
C18_1 C23_1 1.3900 . ?
C19_1 C20_1 1.3900 . ?
C19_1 H19_1 0.9300 . ?
C20_1 C21_1 1.3900 . ?
C20_1 H20_1 0.9300 . ?
C21_1 N26_1 1.377(12) . ?
C21_1 C22_1 1.3900 . ?
C22_1 C23_1 1.3900 . ?
C22_1 H22_1 0.9300 . ?
C23_1 H23_1 0.9300 . ?
N24_1 C28_1 1.23(2) . ?
N24_1 N25_1 1.327(8) . ?
N25_1 N26_1 1.327(8) . ?
N26_1 C27_1 1.327(8) . ?
C27_1 C28_1 1.356(19) . ?
C27_1 H27_1 0.9300 . ?
C28_1 C30_1 1.458(19) . ?
N29_1 C34_1 1.3900 . ?
N29_1 C30_1 1.3900 . ?
C34_1 C33_1 1.3900 . ?
C34_1 C35_1 1.432(19) . ?
C33_1 C32_1 1.3900 . ?
C33_1 H33_1 0.9300 . ?
C32_1 C31_1 1.3900 . ?
C32_1 H32_1 0.9300 . ?
C31_1 C30_1 1.3900 . ?
C31_1 H31_1 0.9300 . ?
C35_1 O36_1 1.229(19) . ?
C35_1 N37_1 1.33(2) . ?
N37_1 C38_1 1.52(2) . ?
N37_1 H37_1 0.8600 . ?
C38_1 C39_1 1.520(19) . ?
C38_1 C40_1 1.53(2) . ?
C38_1 H38_1 0.9800 . ?
C39_1 H39A_1 0.9600 . ?
C39_1 H39B_1 0.9600 . ?
C39_1 H39C_1 0.9600 . ?
C40_1 H40A_1 0.9600 . ?
C40_1 H40B_1 0.9600 . ?
C40_1 H40C_1 0.9600 . ?
C1_2 C3_2 1.610(18) . ?
C1_2 H1A_2 0.9600 . ?
C1_2 H1AB_2 0.9600 . ?
C1_2 H1AC_2 0.9600 . ?
C2_2 C3_2 1.582(16) . ?
C2_2 H2A_2 0.9600 . ?
C2_2 H2AB_2 0.9600 . ?
C2_2 H2AC_2 0.9600 . ?
C3_2 N4_2 1.555(18) . ?
C3_2 H3_2 0.9800 . ?
N4_2 C5_2 1.298(19) . ?
N4_2 H4_2 0.8600 . ?
C5_2 O6_2 1.276(18) . ?
C5_2 C8_2 1.429(18) . ?
N7_2 C8_2 1.3900 . ?
N7_2 C12_2 1.3900 . ?
C8_2 C9_2 1.3900 . ?
C9_2 C10_2 1.3900 . ?
C9_2 H9_2 0.9300 . ?
C10_2 C11_2 1.3900 . ?
C10_2 H10_2 0.9300 . ?
C11_2 C12_2 1.3900 . ?
C11_2 H11_2 0.9300 . ?
C12_2 C17_2 1.452(18) . ?
N13_2 C17_2 1.320(18) . ?
N13_2 N14_2 1.333(8) . ?
N14_2 N15_2 1.333(8) . ?
N15_2 C16_2 1.333(8) . ?
N15_2 C18_2 1.362(11) . ?
C16_2 C17_2 1.334(18) . ?
C16_2 H16_2 0.9300 . ?
C18_2 C19_2 1.3900 . ?
C18_2 C23_2 1.3900 . ?
C19_2 C20_2 1.3900 . ?
C19_2 H19_2 0.9300 . ?
C20_2 C21_2 1.3900 . ?
C20_2 H20_2 0.9300 . ?
C21_2 C22_2 1.3900 . ?
C21_2 N26_2 1.444(12) . ?
C22_2 C23_2 1.3900 . ?
C22_2 H22_2 0.9300 . ?
C23_2 H23_2 0.9300 . ?
N24_2 N25_2 1.247(8) . ?
N24_2 C28_2 1.269(18) . ?
N25_2 N26_2 1.247(8) . ?
N26_2 C27_2 1.247(8) . ?
C27_2 C28_2 1.347(18) . ?
C27_2 H27_2 0.9300 . ?
C28_2 C30_2 1.412(17) . ?
N29_2 C30_2 1.3900 . ?
N29_2 C34_2 1.3900 . ?
C30_2 C31_2 1.3900 . ?
C31_2 C32_2 1.3900 . ?
C31_2 H31_2 0.9300 . ?
C32_2 C33_2 1.3900 . ?
C32_2 H32_2 0.9300 . ?
C33_2 C34_2 1.3900 . ?
C33_2 H33_2 0.9300 . ?
C34_2 C35_2 1.425(18) . ?
C35_2 O36_2 1.172(18) . ?
C35_2 N37_2 1.37(2) . ?
N37_2 C38_2 1.45(2) . ?
N37_2 H37_2 0.8600 . ?
C38_2 C39_2 1.545(18) . ?
C38_2 C40_2 1.56(2) . ?
C38_2 H38_2 0.9800 . ?
C39_2 H39A_2 0.9600 . ?
C39_2 H39B_2 0.9600 . ?
C39_2 H39C_2 0.9600 . ?
C40_2 H40A_2 0.9600 . ?
C40_2 H40B_2 0.9600 . ?
C40_2 H40C_2 0.9600 . ?
N4_3 C5_3 1.275(19) . ?
N4_3 C3_3 1.525(17) . ?
N4_3 H4_3 0.8600 . ?
C3_3 C2_3 1.544(16) . ?
C3_3 C1_3 1.562(17) . ?
C3_3 H3_3 0.9800 . ?
C2_3 H2A_3 0.9600 . ?
C2_3 H2AB_3 0.9600 . ?
C2_3 H2AC_3 0.9600 . ?
C1_3 H1A_3 0.9600 . ?
C1_3 H1AB_3 0.9600 . ?
C1_3 H1AC_3 0.9600 . ?
C5_3 O6_3 1.235(18) . ?
C5_3 C8_3 1.425(17) . ?
N7_3 C8_3 1.3900 . ?
N7_3 C12_3 1.3900 . ?
C8_3 C9_3 1.3900 . ?
C9_3 C10_3 1.3900 . ?
C9_3 H9_3 0.9300 . ?
C10_3 C11_3 1.3900 . ?
C10_3 H10_3 0.9300 . ?
C11_3 C12_3 1.3900 . ?
C11_3 H11_3 0.9300 . ?
C12_3 C17_3 1.416(18) . ?
N13_3 N14_3 1.324(8) . ?
N13_3 C17_3 1.37(2) . ?
N14_3 N15_3 1.324(8) . ?
N15_3 C16_3 1.324(8) . ?
N15_3 C18_3 1.406(18) . ?
C16_3 C17_3 1.369(19) . ?
C16_3 H16_3 0.9300 . ?
C18_3 C19_3 1.29(2) . ?
C18_3 C20_3 1.45(2) . ?
C19_3 C20_3 1.42(2) 8_666 ?
C19_3 H19_3 0.9300 . ?
C20_3 H20_3 0.9300 . ?
C5_4 O6_4 1.252(17) . ?
C5_4 N4_4 1.269(17) . ?
C5_4 C8_4 1.466(16) . ?
N4_4 C3_4 1.490(18) . ?
N4_4 H4_4 0.8600 . ?
C3_4 C2_4 1.533(17) . ?
C3_4 C1_4 1.556(19) . ?
C3_4 H3_4 0.9800 . ?
C2_4 H2A_4 0.9600 . ?
C2_4 H2AB_4 0.9600 . ?
C2_4 H2AC_4 0.9600 . ?
C1_4 H1A_4 0.9600 . ?
C1_4 H1AB_4 0.9600 . ?
C1_4 H1AC_4 0.9600 . ?
N7_4 C8_4 1.3900 . ?
N7_4 C12_4 1.3900 . ?
C8_4 C9_4 1.3900 . ?
C9_4 C10_4 1.3900 . ?
C9_4 H9_4 0.9300 . ?
C10_4 C11_4 1.3900 . ?
C10_4 H10_4 0.9300 . ?
C11_4 C12_4 1.3900 . ?
C11_4 H11_4 0.9300 . ?
C12_4 C17_4 1.339(18) . ?
N13_4 N14_4 1.340(9) . ?
N13_4 C17_4 1.40(2) . ?
N14_4 N15_4 1.340(9) . ?
N15_4 C18_4 1.31(2) . ?
N15_4 C16_4 1.340(9) . ?
C16_4 C17_4 1.37(2) . ?
C16_4 H16_4 0.9300 . ?
C18_4 C19_4 1.27(3) . ?
C18_4 C20_4 1.50(3) . ?
C19_4 C20_4 1.48(3) 8_666 ?
C19_4 H19_4 0.9300 . ?
C20_4 H20_4 0.9300 . ?
S1_5 O2_5 1.411(12) . ?
S1_5 O4_5 1.417(13) . ?
S1_5 O3_5 1.433(14) . ?
S1_5 C5_5 1.69(2) . ?
C5_5 F7_5 1.350(18) . ?
C5_5 F6_5 1.358(15) . ?
C5_5 F8_5 1.372(18) . ?
S1_6 O3_6 1.381(13) . ?
S1_6 O4_6 1.385(16) . ?
S1_6 O2_6 1.406(13) . ?
S1_6 C5_6 1.66(2) . ?
C5_6 F8_6 1.35(2) . ?
C5_6 F6_6 1.37(2) . ?
C5_6 F7_6 1.371(19) . ?
